data_7122724
loop_
_publ_author_name
'Escobar, Luis'
'Villar\'on, David'
'Escudero, Eduardo Carmelo'
'Ballester, Pablo'

_publ_section_title
;
 A Mono-Metallic Pd(II)-Cage Featuring Two Different Polar Binding Sites
;
_journal_name_full 'Chemical Communications'
_journal_paper_doi 10.1039/C8CC09195A
_journal_year 2018
_chemical_formula_sum 'C111.8 H91.8 Cl0.4 N11.8 O4'
_chemical_formula_weight 1678.74
_space_group_IT_number 2
_space_group_name_Hall '-P 1'
_symmetry_cell_setting triclinic
_symmetry_space_group_name_Hall '-P 1'
_symmetry_space_group_name_H-M 'P -1'
_atom_sites_solution_hydrogens mixed
_audit_creation_method SHELXL-2018/3
_audit_update_record
;
2018-10-31 deposited with the CCDC.
2018-12-12 downloaded from the CCDC.
;
_cell_angle_alpha 86.923(4)
_cell_angle_beta 86.608(4)
_cell_angle_gamma 89.933(4)
_cell_formula_units_Z 2
_cell_length_a 11.0207(5)
_cell_length_b 17.8935(8)
_cell_length_c 22.7191(14)
_cell_measurement_reflns_used 3947
_cell_measurement_temperature 100(2)
_cell_measurement_theta_max 24.4500
_cell_measurement_theta_min 1.8460
_cell_volume 4465.9(4)
_computing_cell_refinement 'CrysAlisPro 1.171.39.46 (Rigaku OD, 2018)'
_computing_data_collection 'CrysAlisPro 1.171.39.46 (Rigaku OD, 2018)'
_computing_data_reduction 'CrysAlisPro 1.171.39.46 (Rigaku OD, 2018)'
_computing_molecular_graphics 'SHELXL-2018 (Sheldrick, 2018)'
_computing_publication_material 'SHELXL-2018 (Sheldrick, 2018)'
_computing_structure_refinement 'SHELXL-2018 (Sheldrick, 2018)'
_computing_structure_solution Sir2014
_diffrn_ambient_temperature 100(2)
_diffrn_detector_area_resol_mean 5.8140
_diffrn_detector_type 'PILATUS 200K'
_diffrn_measured_fraction_theta_full 0.977
_diffrn_measured_fraction_theta_max 0.852
_diffrn_measurement_device_type '1/4chi goniometer'
_diffrn_measurement_method
;
 Fullsphere data collection, phi and omega scans
;
_diffrn_measurement_specimen_support 'magnetic support with MicroMount'
_diffrn_radiation_monochromator 'Confocal Max Flux optic'
_diffrn_radiation_type MoK\a
_diffrn_radiation_wavelength 0.7107
_diffrn_reflns_av_R_equivalents 0.0890
_diffrn_reflns_av_unetI/netI 0.0941
_diffrn_reflns_Laue_measured_fraction_full 0.977
_diffrn_reflns_Laue_measured_fraction_max 0.852
_diffrn_reflns_limit_h_max 13
_diffrn_reflns_limit_h_min -13
_diffrn_reflns_limit_k_max 22
_diffrn_reflns_limit_k_min -22
_diffrn_reflns_limit_l_max 24
_diffrn_reflns_limit_l_min -29
_diffrn_reflns_number 69350
_diffrn_reflns_point_group_measured_fraction_full 0.977
_diffrn_reflns_point_group_measured_fraction_max 0.852
_diffrn_reflns_theta_full 25.242
_diffrn_reflns_theta_max 27.365
_diffrn_reflns_theta_min 1.851
_diffrn_source 'Microfocus rotating anode X-ray tube'
_diffrn_source_current 24
_diffrn_source_power 50
_diffrn_source_size '0.2 mm x 0.2 mm fine focus'
_diffrn_source_type 'Rigaku MicroMax-007HF'
_exptl_absorpt_coefficient_mu 0.088
_exptl_absorpt_correction_T_max 0.7455
_exptl_absorpt_correction_T_min 0.5404
_exptl_absorpt_correction_type multi-scan
_exptl_absorpt_process_details
;
 SADABS 2016/2: Krause, L., Herbst-Irmer, R., Sheldrick G.M. & Stalke D.,
 J. Appl. Cryst. 48 (2015) 3-10
;
_exptl_crystal_colour colourless
_exptl_crystal_density_diffrn 1.248
_exptl_crystal_description block
_exptl_crystal_F_000 1768
_exptl_crystal_size_max 0.25
_exptl_crystal_size_mid 0.10
_exptl_crystal_size_min 0.10
_refine_diff_density_max 0.783
_refine_diff_density_min -0.702
_refine_diff_density_rms 0.133
_refine_ls_extinction_method none
_refine_ls_goodness_of_fit_ref 2.539
_refine_ls_hydrogen_treatment constr
_refine_ls_matrix_type full
_refine_ls_number_parameters 1289
_refine_ls_number_reflns 17262
_refine_ls_number_restraints 1565
_refine_ls_restrained_S_all 2.470
_refine_ls_R_factor_all 0.1927
_refine_ls_R_factor_gt 0.1621
_refine_ls_shift/su_max 0.013
_refine_ls_shift/su_mean 0.001
_refine_ls_structure_factor_coef Fsqd
_refine_ls_weighting_details 'w=1/[\s^2^(Fo^2^)+(0.1000P)^2^] where P=(Fo^2^+2Fc^2^)/3'
_refine_ls_weighting_scheme calc
_refine_ls_wR_factor_gt 0.3935
_refine_ls_wR_factor_ref 0.4017
_reflns_Friedel_coverage 0.000
_reflns_number_gt 12661
_reflns_number_total 17262
_reflns_threshold_expression 'I > 2\s(I)'
_cod_data_source_file c8cc09195a2.cif
_cod_data_source_block LE-Ligand
_cod_depositor_comments
;
The following automatic conversions were performed:

'_symmetry_cell_setting' value 'Triclinic' changed to 'triclinic'
according to
/home/data/users/saulius/crontab/automatic-downloads/rss-feeds/RSC/lib/dictionaries/cif_core.dic
dictionary named 'cif_core.dic' version 2.4.2 from 2011-04-26.

Automatic conversion script
Id: cif_fix_values 4973 2017-02-22 13:04:09Z antanas 
;
_cod_original_sg_symbol_H-M P-1
_cod_original_formula_sum 'C111.80 H91.80 Cl0.40 N11.80 O4'
_cod_database_code 7122724
_shelx_shelxl_version_number 2018/3
_shelx_space_group_comment
;
The symmetry employed for this shelxl refinement is uniquely defined
by the following loop, which should always be used as a source of
symmetry information in preference to the above space-group names.
They are only intended as comments.
;
_shelx_estimated_absorpt_t_min 0.978
_shelx_estimated_absorpt_t_max 0.991

loop_
_space_group_symop_operation_xyz
'x, y, z'
'-x, -y, -z'

loop_
_atom_site_label
_atom_site_type_symbol
_atom_site_fract_x
_atom_site_fract_y
_atom_site_fract_z
_atom_site_U_iso_or_equiv
_atom_site_adp_type
_atom_site_occupancy
_atom_site_site_symmetry_order
_atom_site_calc_flag
_atom_site_refinement_flags_posn
_atom_site_refinement_flags_adp
_atom_site_refinement_flags_occupancy
_atom_site_disorder_assembly
_atom_site_disorder_group
O1 O 0.4969(4) 0.3950(3) 0.6164(3) 0.0282(12) Uani 1 1 d . U . . .
O2 O 0.4876(7) 0.1500(4) 0.6291(3) 0.0540(17) Uani 1 1 d . U . . .
O3 O 0.0137(5) 0.1312(4) 0.6833(3) 0.0377(14) Uani 1 1 d . U . . .
O4 O 0.0771(5) 0.3929(3) 0.6687(2) 0.0301(12) Uani 1 1 d . U . . .
N2 N 0.1069(5) 0.2459(4) 0.1155(3) 0.0224(13) Uani 1 1 d . U . . .
H2N H 0.058800 0.243419 0.147819 0.027 Uiso 1 1 calc R U . . .
N3 N -0.0890(6) 0.1096(4) 0.1442(3) 0.0332(15) Uani 1 1 d . U . . .
H3N H -0.083610 0.146935 0.167672 0.040 Uiso 1 1 calc R U . . .
N4 N -0.3103(6) 0.2281(4) 0.1695(3) 0.0242(13) Uani 1 1 d . U . . .
H4N H -0.245089 0.228274 0.189994 0.029 Uiso 1 1 calc R U . . .
N5 N 0.7933(7) 0.3326(4) 0.7523(3) 0.0395(17) Uani 1 1 d . U . . .
N6 N 0.6561(7) 0.1209(5) 0.8135(4) 0.0470(18) Uani 1 1 d . U . . .
N7 N 0.0252(11) 0.1726(6) 0.8905(5) 0.069(2) Uani 1 1 d . U . . .
N8 N 0.3240(7) 0.3865(4) 0.8202(4) 0.0414(17) Uani 1 1 d . U . . .
N1 N -0.1138(19) 0.3674(13) 0.1435(8) 0.025(2) Uani 0.5 1 d D U P A 1
H1N H -0.099916 0.331479 0.170222 0.030 Uiso 0.5 1 calc R U P A 1
C1 C -0.2282(17) 0.3957(14) 0.1331(9) 0.028(2) Uani 0.5 1 d D U P A 1
C2 C -0.2118(15) 0.4367(11) 0.0799(8) 0.029(2) Uani 0.5 1 d D U P A 1
H2 H -0.275531 0.456707 0.057504 0.034 Uiso 0.5 1 calc R U P A 1
C3 C -0.0856(16) 0.4448(10) 0.0635(8) 0.028(2) Uani 0.5 1 d D U P A 1
H3 H -0.050027 0.472753 0.030188 0.033 Uiso 0.5 1 calc R U P A 1
C4 C -0.0239(15) 0.4026(15) 0.1069(9) 0.027(2) Uani 0.5 1 d D U P A 1
N1' N -0.1081(19) 0.3776(13) 0.1441(8) 0.025(2) Uani 0.5 1 d D U P A 2
H1N' H -0.090845 0.362167 0.180025 0.030 Uiso 0.5 1 calc R U P A 2
C1' C -0.2253(17) 0.3867(14) 0.1260(9) 0.028(2) Uani 0.5 1 d D U P A 2
C2' C -0.2109(15) 0.4194(11) 0.0695(8) 0.029(2) Uani 0.5 1 d D U P A 2
H2' H -0.275765 0.433999 0.045667 0.035 Uiso 0.5 1 calc R U P A 2
C3' C -0.0854(16) 0.4279(10) 0.0520(7) 0.026(2) Uani 0.5 1 d D U P A 2
H3' H -0.051596 0.450721 0.016001 0.031 Uiso 0.5 1 calc R U P A 2
C4' C -0.0212(15) 0.3957(15) 0.0991(9) 0.026(2) Uani 0.5 1 d D U P A 2
C5 C 0.1095(7) 0.3866(5) 0.1071(4) 0.0293(15) Uani 1 1 d . U . . .
C6 C 0.1474(8) 0.3940(5) 0.1727(4) 0.0343(17) Uani 1 1 d . U . . .
C7 C 0.0885(8) 0.4452(5) 0.2087(4) 0.0339(17) Uani 1 1 d . U . . .
H7 H 0.026628 0.476587 0.193597 0.041 Uiso 1 1 calc R U . . .
C8 C 0.1203(7) 0.4504(5) 0.2667(4) 0.0322(17) Uani 1 1 d . U . . .
H8 H 0.077258 0.484030 0.291213 0.039 Uiso 1 1 calc R U . . .
C9 C 0.2120(7) 0.4083(5) 0.2893(4) 0.0311(16) Uani 1 1 d . U . . .
C10 C 0.2758(7) 0.3583(5) 0.2524(4) 0.0272(16) Uani 1 1 d . U . . .
H10 H 0.341104 0.328942 0.266320 0.033 Uiso 1 1 calc R U . . .
C11 C 0.2388(7) 0.3536(5) 0.1938(4) 0.0307(17) Uani 1 1 d . U . . .
H11 H 0.280798 0.320286 0.168575 0.037 Uiso 1 1 calc R U . . .
C12 C 0.2497(7) 0.4098(5) 0.3480(4) 0.0295(17) Uani 1 1 d . U . . .
C13 C 0.2912(7) 0.4050(4) 0.3975(4) 0.0287(16) Uani 1 1 d . U . . .
C14 C 0.3401(7) 0.4021(4) 0.4535(4) 0.0256(15) Uani 1 1 d . U . . .
C15 C 0.2725(8) 0.3978(5) 0.5071(4) 0.0327(17) Uani 1 1 d . U . . .
H15 H 0.186444 0.394590 0.507407 0.039 Uiso 1 1 calc R U . . .
C16 C 0.3264(7) 0.3981(5) 0.5587(4) 0.0343(18) Uani 1 1 d . U . . .
H16 H 0.277657 0.396485 0.594614 0.041 Uiso 1 1 calc R U . . .
C17 C 0.4566(7) 0.4008(4) 0.5603(4) 0.0264(15) Uani 1 1 d . U . . .
C18 C 0.5215(8) 0.4046(5) 0.5084(4) 0.0320(17) Uani 1 1 d . U . . .
H18 H 0.607611 0.406387 0.508481 0.038 Uiso 1 1 calc R U . . .
C19 C 0.4694(7) 0.4061(4) 0.4565(4) 0.0275(16) Uani 1 1 d . U . . .
H19 H 0.519363 0.409831 0.420872 0.033 Uiso 1 1 calc R U . . .
C20 C 0.6277(6) 0.3952(5) 0.6189(4) 0.0284(16) Uani 1 1 d . U . . .
H20A H 0.661843 0.442023 0.599503 0.034 Uiso 1 1 calc R U . . .
H20B H 0.662982 0.352475 0.597812 0.034 Uiso 1 1 calc R U . . .
C21 C 0.6591(7) 0.3891(5) 0.6821(4) 0.0309(16) Uani 1 1 d . U . . .
C22 C 0.6060(8) 0.4307(5) 0.7261(4) 0.0369(18) Uani 1 1 d . U . . .
H22 H 0.541151 0.464049 0.717987 0.044 Uiso 1 1 calc R U . . .
C23 C 0.6477(8) 0.4233(6) 0.7810(4) 0.040(2) Uani 1 1 d . U . . .
H23 H 0.612761 0.451657 0.811834 0.048 Uiso 1 1 calc R U . . .
C24 C 0.7380(8) 0.3759(6) 0.7913(4) 0.043(2) Uani 1 1 d . U . . .
H24 H 0.765481 0.372633 0.830210 0.052 Uiso 1 1 calc R U . . .
C25 C 0.7529(8) 0.3393(5) 0.6966(4) 0.0354(19) Uani 1 1 d . U . . .
H25 H 0.789042 0.309536 0.666878 0.043 Uiso 1 1 calc R U . . .
C26 C 0.1818(8) 0.4470(6) 0.0704(4) 0.040(2) Uani 1 1 d . U . . .
H26A H 0.267043 0.444855 0.080403 0.060 Uiso 1 1 calc R U . . .
H26B H 0.148237 0.496261 0.078774 0.060 Uiso 1 1 calc R U . . .
H26C H 0.176591 0.438584 0.028311 0.060 Uiso 1 1 calc R U . . .
C27 C 0.1422(8) 0.3118(5) 0.0868(4) 0.0303(16) Uani 1 1 d . U . . .
C28 C 0.2181(9) 0.2900(6) 0.0388(4) 0.0402(19) Uani 1 1 d . U . . .
H28 H 0.259309 0.322879 0.010066 0.048 Uiso 1 1 calc R U . . .
C29 C 0.2227(9) 0.2091(6) 0.0406(4) 0.043(2) Uani 1 1 d . U . . .
H29 H 0.265920 0.179339 0.013042 0.051 Uiso 1 1 calc DR U . . .
C30 C 0.1534(8) 0.1833(5) 0.0893(3) 0.0312(16) Uani 1 1 d . U . . .
C31 C 0.1322(8) 0.1038(5) 0.1176(4) 0.0315(16) Uani 1 1 d . U . . .
C32 C 0.1700(8) 0.1017(5) 0.1820(4) 0.0340(16) Uani 1 1 d . U . . .
C33 C 0.2626(7) 0.1505(5) 0.1983(4) 0.0317(17) Uani 1 1 d . U . . .
H33 H 0.303896 0.182873 0.169258 0.038 Uiso 1 1 calc R U . . .
C34 C 0.2919(7) 0.1508(5) 0.2557(4) 0.0345(18) Uani 1 1 d . U . . .
H34 H 0.348645 0.186735 0.266704 0.041 Uiso 1 1 calc R U . . .
C35 C 0.2418(8) 0.1008(5) 0.2980(4) 0.0349(17) Uani 1 1 d . U . . .
C36 C 0.1518(8) 0.0514(5) 0.2815(4) 0.0383(19) Uani 1 1 d . U . . .
H36 H 0.111717 0.018168 0.310358 0.046 Uiso 1 1 calc R U . . .
C37 C 0.1217(8) 0.0512(5) 0.2230(4) 0.0371(18) Uani 1 1 d . U . . .
H37 H 0.065998 0.014912 0.211609 0.045 Uiso 1 1 calc R U . . .
C38 C 0.2749(8) 0.1036(5) 0.3586(4) 0.0383(19) Uani 1 1 d . U . . .
C39 C 0.3098(9) 0.1093(6) 0.4075(5) 0.045(2) Uani 1 1 d . U . . .
C40 C 0.3552(10) 0.1170(6) 0.4646(5) 0.050(2) Uani 1 1 d . U . . .
C41 C 0.3895(12) 0.1909(6) 0.4821(6) 0.066(3) Uani 1 1 d . U . . .
H41 H 0.384018 0.234109 0.456235 0.080 Uiso 1 1 calc R U . . .
C42 C 0.4303(12) 0.1950(6) 0.5377(5) 0.063(3) Uani 1 1 d . U . . .
H42 H 0.451289 0.242953 0.550098 0.075 Uiso 1 1 calc R U . . .
C43 C 0.4425(10) 0.1356(5) 0.5761(5) 0.049(2) Uani 1 1 d . U . . .
C44 C 0.4109(9) 0.0656(5) 0.5594(4) 0.0411(19) Uani 1 1 d . U . . .
H44 H 0.420445 0.023412 0.585886 0.049 Uiso 1 1 calc R U . . .
C45 C 0.3653(9) 0.0557(5) 0.5046(4) 0.042(2) Uani 1 1 d . U . . .
H45 H 0.341065 0.007302 0.494431 0.050 Uiso 1 1 calc R U . . .
C46 C 0.4900(9) 0.0947(5) 0.6731(4) 0.0395(18) Uani 1 1 d . U . . .
H46A H 0.546791 0.054592 0.661115 0.047 Uiso 1 1 calc R U . . .
H46B H 0.407995 0.072554 0.681087 0.047 Uiso 1 1 calc R U . . .
C47 C 0.5312(8) 0.1293(6) 0.7273(4) 0.0398(18) Uani 1 1 d . U . . .
C48 C 0.4898(9) 0.1987(6) 0.7426(4) 0.045(2) Uani 1 1 d . U . . .
H48 H 0.433986 0.225353 0.719033 0.054 Uiso 1 1 calc R U . . .
C49 C 0.5303(9) 0.2291(6) 0.7923(5) 0.048(2) Uani 1 1 d . U . . .
H49 H 0.503555 0.276907 0.803891 0.058 Uiso 1 1 calc R U . . .
C50 C 0.6143(9) 0.1859(6) 0.8261(5) 0.049(2) Uani 1 1 d . U . . .
H50 H 0.641288 0.206880 0.860592 0.059 Uiso 1 1 calc R U . . .
C51 C 0.6150(9) 0.0933(6) 0.7628(4) 0.0427(19) Uani 1 1 d . U . . .
H51 H 0.645843 0.046357 0.751118 0.051 Uiso 1 1 calc R U . . .
C52 C 0.2239(9) 0.0506(6) 0.0828(5) 0.048(2) Uani 1 1 d . U . . .
H52A H 0.212735 0.057109 0.040396 0.072 Uiso 1 1 calc R U . . .
H52B H 0.207717 -0.001622 0.096153 0.072 Uiso 1 1 calc R U . . .
H52C H 0.307606 0.063613 0.090559 0.072 Uiso 1 1 calc R U . . .
C53 C 0.0087(8) 0.0790(5) 0.1116(4) 0.0370(17) Uani 1 1 d . U . . .
C54 C -0.0416(8) 0.0239(5) 0.0813(4) 0.0383(19) Uani 1 1 d . U . . .
H54 H 0.002795 -0.007084 0.055121 0.046 Uiso 1 1 calc R U . . .
C55 C -0.1675(8) 0.0193(5) 0.0941(4) 0.0367(18) Uani 1 1 d . U . . .
H55 H -0.222023 -0.014192 0.078118 0.044 Uiso 1 1 calc R U . . .
C56 C -0.1970(7) 0.0721(4) 0.1341(4) 0.0289(16) Uani 1 1 d . U . . .
C57 C -0.3142(7) 0.0875(4) 0.1680(4) 0.0255(15) Uani 1 1 d . U . . .
C58 C -0.2955(7) 0.0826(5) 0.2360(4) 0.0275(15) Uani 1 1 d . U . . .
C59 C -0.2043(8) 0.0400(5) 0.2595(4) 0.0313(17) Uani 1 1 d . U . . .
H59 H -0.158901 0.007814 0.234552 0.038 Uiso 1 1 calc R U . . .
C60 C -0.1759(9) 0.0420(5) 0.3184(4) 0.0365(18) Uani 1 1 d . U . . .
H60 H -0.106634 0.016484 0.332208 0.044 Uiso 1 1 calc R U . . .
C61 C -0.2523(8) 0.0829(5) 0.3572(4) 0.0357(17) Uani 1 1 d . U . . .
C62 C -0.3554(8) 0.1181(5) 0.3347(4) 0.0369(18) Uani 1 1 d . U . . .
H62 H -0.412155 0.141556 0.360908 0.044 Uiso 1 1 calc R U . . .
C63 C -0.3755(8) 0.1193(5) 0.2753(4) 0.0343(18) Uani 1 1 d . U . . .
H63 H -0.443903 0.145143 0.260876 0.041 Uiso 1 1 calc R U . . .
C64 C -0.2167(8) 0.0908(5) 0.4153(4) 0.0389(19) Uani 1 1 d . U . . .
C65 C -0.1802(9) 0.0991(5) 0.4643(4) 0.0403(19) Uani 1 1 d . U . . .
C66 C -0.1312(9) 0.1080(5) 0.5202(4) 0.0417(18) Uani 1 1 d . U . . .
C67 C -0.0101(9) 0.0956(5) 0.5286(4) 0.0397(19) Uani 1 1 d . U . . .
H67 H 0.041196 0.079997 0.496536 0.048 Uiso 1 1 calc R U . . .
C68 C 0.0402(9) 0.1054(5) 0.5830(4) 0.0351(18) Uani 1 1 d . U . . .
H68 H 0.124692 0.098705 0.587675 0.042 Uiso 1 1 calc R U . . .
C69 C -0.0399(8) 0.1256(5) 0.6311(4) 0.0323(16) Uani 1 1 d . U . . .
C70 C -0.1633(8) 0.1361(4) 0.6240(4) 0.0340(18) Uani 1 1 d . U . . .
H70 H -0.216507 0.148079 0.656635 0.041 Uiso 1 1 calc R U . . .
C71 C -0.2074(9) 0.1290(5) 0.5692(4) 0.0395(19) Uani 1 1 d . U . . .
H71 H -0.291021 0.138408 0.563992 0.047 Uiso 1 1 calc R U . . .
C72 C -0.0607(9) 0.1484(6) 0.7348(4) 0.044(2) Uani 1 1 d . U . . .
H72A H -0.120075 0.107640 0.744986 0.052 Uiso 1 1 calc R U . . .
H72B H -0.106168 0.195326 0.726991 0.052 Uiso 1 1 calc R U . . .
C73 C 0.0201(9) 0.1573(5) 0.7852(4) 0.0421(19) Uani 1 1 d . U . . .
C74 C 0.1427(10) 0.1556(6) 0.7812(5) 0.054(2) Uani 1 1 d . U . . .
H74 H 0.181950 0.148553 0.743584 0.065 Uiso 1 1 calc R U . . .
C75 C 0.2163(12) 0.1635(7) 0.8290(6) 0.069(3) Uani 1 1 d . U . . .
H75 H 0.302573 0.161570 0.826211 0.083 Uiso 1 1 calc R U . . .
C76 C 0.1469(14) 0.1746(7) 0.8810(7) 0.078(3) Uani 1 1 d . U . . .
H76 H 0.191360 0.184857 0.914196 0.093 Uiso 1 1 calc R U . . .
C77 C -0.0312(11) 0.1661(6) 0.8393(5) 0.056(2) Uani 1 1 d . U . . .
H77 H -0.117431 0.168049 0.842306 0.067 Uiso 1 1 calc R U . . .
C78 C -0.4090(8) 0.0292(5) 0.1545(4) 0.037(2) Uani 1 1 d . U . . .
H78A H -0.481716 0.034285 0.180968 0.056 Uiso 1 1 calc R U . . .
H78B H -0.375134 -0.021127 0.160507 0.056 Uiso 1 1 calc R U . . .
H78C H -0.430814 0.037067 0.113438 0.056 Uiso 1 1 calc R U . . .
C79 C -0.3609(7) 0.1641(4) 0.1512(3) 0.0214(14) Uani 1 1 d . U . . .
C80 C -0.4586(8) 0.1884(5) 0.1206(4) 0.0307(17) Uani 1 1 d . U . . .
H80 H -0.512007 0.157348 0.101330 0.037 Uiso 1 1 calc R U . . .
C81 C -0.4664(7) 0.2664(5) 0.1223(4) 0.0295(17) Uani 1 1 d . U . . .
H81 H -0.527865 0.296237 0.105233 0.035 Uiso 1 1 calc R U . . .
C82 C -0.3732(7) 0.2936(4) 0.1522(3) 0.0232(14) Uani 1 1 d . U . . .
C83 C -0.3357(7) 0.3691(5) 0.1685(4) 0.0259(14) Uani 1 1 d . U . . .
C84 C -0.3132(7) 0.3752(5) 0.2338(4) 0.0259(15) Uani 1 1 d . U . . .
C85 C -0.3515(7) 0.3203(5) 0.2770(4) 0.0294(17) Uani 1 1 d . U . . .
H85 H -0.401581 0.280785 0.266109 0.035 Uiso 1 1 calc R U . . .
C86 C -0.3204(7) 0.3209(5) 0.3335(4) 0.0297(17) Uani 1 1 d . U . . .
H86 H -0.349305 0.282184 0.361024 0.036 Uiso 1 1 calc R U . . .
C87 C -0.2453(7) 0.3783(5) 0.3530(4) 0.0303(16) Uani 1 1 d . U . . .
C88 C -0.2124(7) 0.4365(5) 0.3101(4) 0.0288(17) Uani 1 1 d . U . . .
H88 H -0.168963 0.478644 0.321460 0.035 Uiso 1 1 calc R U . . .
C89 C -0.2419(7) 0.4332(5) 0.2529(4) 0.0290(17) Uani 1 1 d . U . . .
H89 H -0.213170 0.471428 0.224962 0.035 Uiso 1 1 calc R U . . .
C90 C -0.1993(8) 0.3771(4) 0.4090(4) 0.0284(16) Uani 1 1 d . U . . .
C91 C -0.1521(8) 0.3728(5) 0.4568(4) 0.0331(17) Uani 1 1 d . U . . .
C92 C -0.0949(7) 0.3735(5) 0.5113(4) 0.0283(16) Uani 1 1 d . U . . .
C93 C -0.0424(8) 0.3090(4) 0.5391(4) 0.0299(17) Uani 1 1 d . U . . .
H93 H -0.046645 0.262116 0.521582 0.036 Uiso 1 1 calc R U . . .
C94 C 0.0158(7) 0.3138(4) 0.5926(4) 0.0300(17) Uani 1 1 d . U . . .
H94 H 0.050983 0.270448 0.610511 0.036 Uiso 1 1 calc R U . . .
C95 C 0.0217(7) 0.3817(5) 0.6189(4) 0.0283(16) Uani 1 1 d . U . . .
C96 C -0.0297(7) 0.4463(5) 0.5909(3) 0.0266(16) Uani 1 1 d . U . . .
H96 H -0.023992 0.493220 0.608294 0.032 Uiso 1 1 calc R U . . .
C97 C -0.0871(7) 0.4423(5) 0.5394(4) 0.0271(16) Uani 1 1 d . U . . .
H97 H -0.122340 0.486073 0.522133 0.032 Uiso 1 1 calc R U . . .
C98 C 0.1234(9) 0.3296(5) 0.7015(4) 0.0376(18) Uani 1 1 d . U . . .
H98A H 0.193483 0.308373 0.678873 0.045 Uiso 1 1 calc R U . . .
H98B H 0.059677 0.290572 0.707683 0.045 Uiso 1 1 calc R U . . .
C99 C 0.1623(8) 0.3519(5) 0.7599(4) 0.0376(17) Uani 1 1 d . U . . .
C100 C 0.2399(9) 0.3912(6) 0.8647(5) 0.044(2) Uani 1 1 d . U . . .
H100 H 0.266907 0.402413 0.902197 0.052 Uiso 1 1 calc R U . . .
C101 C 0.0803(9) 0.3582(5) 0.8066(4) 0.0409(19) Uani 1 1 d . U . . .
H101 H -0.002755 0.346775 0.802271 0.049 Uiso 1 1 calc R U . . .
C102 C 0.1159(9) 0.3811(6) 0.8603(5) 0.048(2) Uani 1 1 d . U . . .
H102 H 0.058780 0.389324 0.892222 0.058 Uiso 1 1 calc R U . . .
C103 C 0.2837(9) 0.3645(5) 0.7676(4) 0.0412(19) Uani 1 1 d . U . . .
H103 H 0.341271 0.357668 0.735587 0.049 Uiso 1 1 calc R U . . .
C104 C -0.4409(8) 0.4227(5) 0.1522(4) 0.039(2) Uani 1 1 d . U . . .
H10A H -0.513729 0.409844 0.177525 0.059 Uiso 1 1 calc R U . . .
H10B H -0.458324 0.417771 0.110763 0.059 Uiso 1 1 calc R U . . .
H10C H -0.417059 0.474460 0.157960 0.059 Uiso 1 1 calc R U . . .
N1B N -0.0550(6) 0.2366(5) 0.2386(3) 0.0393(18) Uani 1 1 d D . . . .
C1B C -0.0281(8) 0.2371(5) 0.2868(3) 0.034(2) Uani 1 1 d D . . . .
C2B C 0.0130(9) 0.2374(6) 0.3481(3) 0.042(2) Uani 1 1 d D . . . .
H2B1 H 0.091973 0.262611 0.347697 0.064 Uiso 1 1 calc R U . . .
H2B2 H 0.020717 0.185728 0.364108 0.064 Uiso 1 1 calc R U . . .
H2B3 H -0.046636 0.263959 0.372959 0.064 Uiso 1 1 calc R U . . .
N1A N 0.8146(12) 0.3119(8) -0.0701(5) 0.097(4) Uani 1 1 d . U . . .
C1A C 0.8427(10) 0.2771(8) -0.0279(6) 0.064(3) Uani 1 1 d . U . . .
C2A C 0.8705(13) 0.2389(8) 0.0258(6) 0.080(4) Uani 1 1 d . U . . .
H2A1 H 0.811830 0.198265 0.035312 0.120 Uiso 1 1 calc R U . . .
H2A2 H 0.866276 0.273938 0.057591 0.120 Uiso 1 1 calc R U . . .
H2A3 H 0.952660 0.218024 0.021825 0.120 Uiso 1 1 calc R U . . .
N1C N 0.516(5) 0.728(2) 0.0319(19) 0.073(10) Uani 0.3 1 d D U P B 1
C1C C 0.486(6) 0.670(2) 0.0526(18) 0.070(9) Uani 0.3 1 d D U P B 1
C2C C 0.446(4) 0.5904(18) 0.066(2) 0.068(9) Uani 0.3 1 d D U P B 1
H2C1 H 0.464236 0.561533 0.030791 0.101 Uiso 0.3 1 calc R U P B 1
H2C2 H 0.358566 0.588907 0.075976 0.101 Uiso 0.3 1 calc R U P B 1
H2C3 H 0.489891 0.568856 0.098844 0.101 Uiso 0.3 1 calc R U P B 1
N1D N 0.499(3) 0.5562(10) 0.0175(11) 0.057(6) Uani 0.5 1 d D U P C 2
C1D C 0.492(2) 0.6131(10) 0.0395(10) 0.052(5) Uani 0.5 1 d D U P C 2
C2D C 0.497(3) 0.6940(10) 0.0530(12) 0.045(5) Uani 0.5 1 d D U P C 2
H2D1 H 0.577226 0.714536 0.040305 0.067 Uiso 0.5 1 calc R U P C 2
H2D2 H 0.482279 0.698796 0.095628 0.067 Uiso 0.5 1 calc R U P C 2
H2D3 H 0.434409 0.721638 0.032005 0.067 Uiso 0.5 1 calc R U P C 2
C1S C 0.462(6) 0.6462(15) 0.0845(18) 0.074(7) Uani 0.2 1 d D U P D 3
H1S1 H 0.493183 0.632528 0.123603 0.089 Uiso 0.2 1 calc R U P D 3
H1S2 H 0.372563 0.651113 0.089353 0.089 Uiso 0.2 1 calc R U P D 3
Cl1S Cl 0.528(2) 0.7328(10) 0.0557(8) 0.065(5) Uani 0.2 1 d D U P D 3
Cl2S Cl 0.501(3) 0.5752(10) 0.0343(12) 0.075(5) Uani 0.2 1 d D U P D 3
N1E N 0.6474(10) 0.1134(7) -0.0241(5) 0.058(3) Uani 0.77 1 d D U P E 1
C1E C 0.5461(11) 0.1023(9) -0.0323(8) 0.075(4) Uani 0.77 1 d D U P E 1
C2E C 0.4179(11) 0.1084(12) -0.0509(9) 0.089(5) Uani 0.77 1 d D U P E 1
H2E1 H 0.408669 0.078349 -0.085194 0.134 Uiso 0.77 1 calc R U P E 1
H2E2 H 0.399403 0.160846 -0.061379 0.134 Uiso 0.77 1 calc R U P E 1
H2E3 H 0.361798 0.089915 -0.018284 0.134 Uiso 0.77 1 calc DR U P E 1
N1E' N 0.702(3) 0.042(3) 0.001(2) 0.078(9) Uani 0.23 1 d D U P F 2
C1E' C 0.605(3) 0.059(3) -0.011(2) 0.075(9) Uani 0.23 1 d D U P F 2
C2E' C 0.489(4) 0.091(3) -0.033(3) 0.069(9) Uani 0.23 1 d D U P F 2
H2E4 H 0.459555 0.130631 -0.006950 0.103 Uiso 0.23 1 d R U P F 2
H2E5 H 0.426191 0.052394 -0.033345 0.103 Uiso 0.23 1 d R U P F 2
H2E6 H 0.505786 0.113160 -0.072963 0.103 Uiso 0.23 1 d R U P F 2

loop_
_atom_site_aniso_label
_atom_site_aniso_U_11
_atom_site_aniso_U_22
_atom_site_aniso_U_33
_atom_site_aniso_U_23
_atom_site_aniso_U_13
_atom_site_aniso_U_12
O1 0.011(2) 0.026(3) 0.047(3) 0.001(2) 0.000(2) -0.001(2)
O2 0.064(4) 0.036(3) 0.063(4) 0.005(3) -0.022(3) -0.013(3)
O3 0.030(3) 0.040(3) 0.042(3) -0.005(3) 0.006(2) 0.001(3)
O4 0.030(3) 0.024(3) 0.036(3) 0.002(2) 0.001(2) 0.002(2)
N2 0.019(3) 0.024(3) 0.024(3) 0.001(3) 0.001(2) 0.006(3)
N3 0.030(3) 0.030(4) 0.042(4) -0.010(3) -0.008(3) 0.005(3)
N4 0.023(3) 0.021(3) 0.028(3) 0.005(3) -0.006(2) 0.002(3)
N5 0.039(4) 0.034(4) 0.045(4) 0.011(3) -0.012(3) 0.010(3)
N6 0.038(4) 0.051(4) 0.053(4) 0.008(4) -0.017(3) 0.003(3)
N7 0.088(5) 0.051(5) 0.071(5) -0.009(4) -0.027(4) 0.006(5)
N8 0.030(3) 0.041(4) 0.053(4) 0.011(3) -0.011(3) -0.003(3)
N1 0.022(3) 0.025(4) 0.029(3) 0.000(3) -0.001(3) 0.003(3)
C1 0.025(3) 0.028(4) 0.030(3) -0.002(3) -0.001(3) 0.002(3)
C2 0.028(3) 0.029(4) 0.029(4) -0.002(3) -0.002(3) 0.003(3)
C3 0.027(3) 0.028(4) 0.027(4) 0.003(3) -0.004(3) 0.003(3)
C4 0.027(3) 0.026(4) 0.027(4) 0.002(3) -0.001(3) 0.003(3)
N1' 0.021(3) 0.025(4) 0.028(3) 0.000(3) 0.000(3) 0.002(3)
C1' 0.025(3) 0.027(4) 0.031(3) -0.002(3) -0.002(3) 0.000(3)
C2' 0.029(3) 0.028(4) 0.030(4) -0.002(3) -0.005(3) -0.001(3)
C3' 0.027(3) 0.024(4) 0.027(4) 0.000(3) -0.004(3) 0.004(3)
C4' 0.026(3) 0.025(4) 0.026(4) 0.003(3) -0.002(3) 0.002(3)
C5 0.023(3) 0.032(3) 0.032(3) 0.006(3) -0.007(3) 0.006(3)
C6 0.031(4) 0.032(4) 0.039(4) 0.007(3) -0.006(3) 0.005(3)
C7 0.028(4) 0.022(4) 0.051(4) 0.002(3) -0.009(3) 0.003(3)
C8 0.022(4) 0.025(4) 0.049(4) -0.005(3) 0.004(3) 0.007(3)
C9 0.017(3) 0.032(4) 0.045(4) -0.003(3) -0.003(3) 0.005(3)
C10 0.011(3) 0.031(4) 0.040(4) -0.003(3) -0.001(3) 0.004(3)
C11 0.017(4) 0.033(4) 0.042(4) -0.002(3) -0.004(3) 0.002(3)
C12 0.022(4) 0.027(4) 0.039(4) -0.003(3) 0.003(3) 0.003(3)
C13 0.027(4) 0.014(3) 0.046(4) -0.002(3) -0.004(3) 0.003(3)
C14 0.016(3) 0.018(3) 0.043(3) -0.003(3) -0.001(3) -0.001(3)
C15 0.020(4) 0.032(4) 0.045(4) 0.010(4) -0.001(3) 0.006(3)
C16 0.017(3) 0.040(4) 0.045(4) 0.006(4) -0.001(3) 0.001(4)
C17 0.023(3) 0.014(3) 0.042(4) 0.002(3) -0.004(3) -0.003(3)
C18 0.025(4) 0.023(4) 0.047(4) -0.003(3) 0.003(3) -0.004(3)
C19 0.016(3) 0.021(4) 0.045(4) -0.001(3) 0.003(3) -0.003(3)
C20 0.006(3) 0.033(4) 0.045(4) 0.003(3) 0.002(3) 0.005(3)
C21 0.018(3) 0.031(4) 0.044(4) 0.001(3) -0.005(3) 0.007(3)
C22 0.026(4) 0.039(4) 0.045(4) -0.002(4) -0.002(3) 0.002(3)
C23 0.027(4) 0.054(5) 0.038(4) 0.004(4) 0.000(3) 0.008(4)
C24 0.021(4) 0.064(5) 0.044(4) 0.007(4) -0.004(3) 0.010(4)
C25 0.032(4) 0.028(4) 0.047(4) 0.000(3) -0.005(3) 0.016(3)
C26 0.024(4) 0.040(5) 0.056(6) 0.011(4) -0.012(4) -0.006(4)
C27 0.029(4) 0.034(3) 0.028(4) 0.006(3) -0.006(3) 0.008(3)
C28 0.039(4) 0.046(4) 0.032(4) 0.002(3) 0.017(3) 0.001(4)
C29 0.035(4) 0.050(4) 0.042(4) -0.007(4) 0.015(3) -0.005(4)
C30 0.040(4) 0.033(3) 0.020(4) -0.008(3) 0.003(3) 0.009(3)
C31 0.036(3) 0.026(3) 0.033(3) -0.007(3) -0.001(3) 0.012(3)
C32 0.031(4) 0.028(4) 0.043(4) -0.003(3) -0.004(3) 0.018(3)
C33 0.023(3) 0.026(3) 0.046(3) 0.004(3) -0.002(3) 0.010(3)
C34 0.018(4) 0.030(4) 0.057(4) -0.002(3) -0.010(3) 0.004(3)
C35 0.024(4) 0.029(4) 0.051(4) -0.001(3) -0.004(3) 0.010(3)
C36 0.030(4) 0.032(4) 0.052(4) 0.006(4) -0.007(4) 0.000(3)
C37 0.035(4) 0.022(4) 0.054(4) -0.003(3) -0.004(4) 0.003(3)
C38 0.037(4) 0.025(4) 0.054(4) -0.003(4) -0.009(4) 0.012(4)
C39 0.038(4) 0.038(4) 0.061(4) -0.001(4) -0.015(4) 0.007(4)
C40 0.053(5) 0.034(4) 0.064(4) 0.001(3) -0.026(4) -0.004(4)
C41 0.091(6) 0.031(4) 0.080(5) 0.008(4) -0.044(5) 0.000(5)
C42 0.089(6) 0.027(4) 0.076(5) 0.001(4) -0.038(5) -0.010(5)
C43 0.065(5) 0.031(4) 0.052(4) -0.005(3) -0.014(4) -0.005(4)
C44 0.050(5) 0.025(4) 0.048(4) 0.005(3) -0.011(4) -0.007(4)
C45 0.046(5) 0.029(4) 0.052(4) -0.003(3) -0.007(4) -0.009(4)
C46 0.034(4) 0.033(4) 0.051(4) 0.000(3) -0.004(4) 0.001(4)
C47 0.030(4) 0.043(4) 0.046(4) 0.003(3) -0.005(3) 0.003(3)
C48 0.035(4) 0.052(5) 0.049(5) 0.001(4) -0.004(4) 0.002(4)
C49 0.038(5) 0.049(5) 0.058(5) -0.005(4) -0.007(4) 0.012(4)
C50 0.030(4) 0.060(5) 0.058(5) -0.004(4) -0.011(4) 0.004(4)
C51 0.034(4) 0.041(4) 0.052(5) 0.000(4) -0.003(3) 0.005(4)
C52 0.039(5) 0.032(5) 0.072(6) -0.015(5) 0.007(5) 0.015(4)
C53 0.040(3) 0.029(4) 0.042(4) -0.010(3) 0.001(3) 0.011(3)
C54 0.036(4) 0.035(4) 0.046(5) -0.013(3) -0.008(4) 0.009(4)
C55 0.040(4) 0.032(4) 0.040(4) -0.009(3) -0.012(4) 0.005(4)
C56 0.027(3) 0.020(3) 0.040(4) -0.002(3) -0.004(3) -0.002(3)
C57 0.027(3) 0.020(3) 0.030(3) 0.000(3) -0.009(3) -0.004(3)
C58 0.023(3) 0.022(4) 0.037(3) 0.002(3) -0.004(3) -0.003(3)
C59 0.031(4) 0.023(4) 0.039(4) 0.002(3) -0.003(3) 0.003(3)
C60 0.048(5) 0.027(4) 0.033(4) 0.012(3) 0.004(3) 0.006(4)
C61 0.040(4) 0.027(4) 0.039(4) 0.002(3) 0.001(3) -0.003(3)
C62 0.038(4) 0.034(4) 0.038(4) -0.001(3) 0.005(3) -0.001(4)
C63 0.027(4) 0.035(4) 0.041(4) -0.003(3) -0.002(3) -0.003(3)
C64 0.041(4) 0.035(4) 0.039(4) 0.003(4) 0.008(3) -0.003(4)
C65 0.043(4) 0.033(4) 0.044(4) 0.000(4) 0.007(3) 0.000(4)
C66 0.047(4) 0.030(4) 0.047(4) -0.005(3) 0.005(3) -0.003(4)
C67 0.048(4) 0.033(4) 0.037(4) -0.004(4) 0.008(3) 0.006(4)
C68 0.037(4) 0.029(4) 0.038(4) -0.003(3) 0.003(3) 0.003(4)
C69 0.035(4) 0.023(4) 0.038(4) 0.000(3) 0.003(3) 0.007(3)
C70 0.039(4) 0.018(4) 0.044(4) 0.004(3) 0.001(3) 0.002(3)
C71 0.041(4) 0.032(4) 0.045(4) -0.005(4) 0.003(3) -0.003(4)
C72 0.035(4) 0.050(5) 0.046(4) -0.010(4) 0.000(3) 0.005(4)
C73 0.037(4) 0.038(4) 0.053(4) -0.002(4) -0.017(3) 0.006(4)
C74 0.045(4) 0.041(5) 0.076(5) 0.017(4) -0.014(4) -0.007(4)
C75 0.060(5) 0.052(5) 0.097(6) 0.017(5) -0.045(4) -0.012(5)
C76 0.089(6) 0.056(5) 0.093(6) -0.001(5) -0.047(5) -0.013(6)
C77 0.067(5) 0.047(5) 0.056(5) -0.009(4) -0.014(4) 0.008(5)
C78 0.038(5) 0.021(4) 0.053(6) -0.008(4) -0.001(4) -0.011(4)
C79 0.024(3) 0.022(3) 0.020(3) -0.002(3) -0.007(3) -0.003(3)
C80 0.026(4) 0.035(4) 0.032(4) -0.010(3) -0.003(3) 0.003(3)
C81 0.023(4) 0.038(4) 0.027(4) 0.001(3) -0.001(3) 0.002(3)
C82 0.020(3) 0.028(3) 0.021(3) -0.001(3) 0.002(3) 0.011(3)
C83 0.017(3) 0.025(3) 0.034(3) 0.004(3) 0.004(3) 0.007(3)
C84 0.009(3) 0.026(4) 0.042(3) -0.008(3) 0.004(3) 0.002(3)
C85 0.019(4) 0.027(4) 0.041(4) -0.008(3) 0.011(3) -0.004(3)
C86 0.024(4) 0.023(4) 0.040(4) -0.004(3) 0.011(3) 0.000(3)
C87 0.026(4) 0.026(4) 0.038(4) -0.006(3) 0.008(3) -0.001(3)
C88 0.018(4) 0.021(4) 0.049(4) -0.007(3) -0.006(3) -0.002(3)
C89 0.021(4) 0.020(4) 0.046(4) 0.000(3) -0.005(3) 0.004(3)
C90 0.030(4) 0.017(4) 0.038(4) -0.008(3) 0.006(3) 0.003(3)
C91 0.032(4) 0.024(4) 0.043(4) -0.009(3) 0.007(3) -0.005(3)
C92 0.024(4) 0.022(3) 0.038(4) -0.002(3) 0.002(3) -0.001(3)
C93 0.038(4) 0.013(3) 0.039(4) -0.006(3) 0.003(3) -0.001(3)
C94 0.030(4) 0.017(3) 0.043(4) 0.002(3) 0.002(3) -0.001(3)
C95 0.024(4) 0.026(3) 0.035(4) -0.004(3) 0.004(3) 0.012(3)
C96 0.031(4) 0.021(3) 0.028(4) -0.005(3) 0.003(3) 0.007(3)
C97 0.023(4) 0.020(3) 0.038(4) 0.001(3) 0.002(3) 0.007(3)
C98 0.039(4) 0.026(4) 0.047(4) 0.003(3) -0.005(3) 0.004(4)
C99 0.035(4) 0.026(4) 0.051(4) 0.009(3) -0.008(3) -0.001(3)
C100 0.039(4) 0.042(5) 0.051(5) 0.002(4) -0.013(3) 0.009(4)
C101 0.031(4) 0.037(4) 0.054(4) 0.009(4) -0.008(3) 0.000(4)
C102 0.038(4) 0.045(5) 0.060(5) 0.004(4) -0.005(4) 0.007(4)
C103 0.040(4) 0.033(4) 0.049(4) 0.012(4) -0.007(3) 0.004(4)
C104 0.033(4) 0.029(4) 0.054(6) 0.013(4) -0.001(4) 0.008(4)
N1B 0.027(4) 0.053(5) 0.039(5) -0.007(4) -0.003(3) 0.015(4)
C1B 0.033(5) 0.032(5) 0.037(5) -0.010(4) -0.003(4) 0.013(4)
C2B 0.043(6) 0.054(6) 0.030(5) 0.000(4) -0.005(4) 0.021(5)
N1A 0.104(9) 0.143(11) 0.040(6) 0.022(6) -0.010(6) 0.043(8)
C1A 0.032(5) 0.092(7) 0.069(7) -0.003(6) -0.005(5) 0.007(5)
C2A 0.089(9) 0.073(8) 0.082(8) 0.014(7) -0.050(7) 0.003(7)
N1C 0.073(13) 0.072(11) 0.074(13) 0.002(8) -0.009(9) 0.005(8)
C1C 0.070(10) 0.071(10) 0.071(10) -0.003(5) -0.005(5) 0.001(5)
C2C 0.069(12) 0.070(10) 0.064(12) -0.007(8) 0.000(9) 0.003(8)
N1D 0.059(9) 0.055(8) 0.059(10) -0.007(7) -0.009(8) 0.007(8)
C1D 0.051(6) 0.052(6) 0.053(6) -0.005(5) -0.006(5) 0.001(5)
C2D 0.038(8) 0.051(7) 0.047(9) -0.007(7) -0.008(7) 0.000(8)
C1S 0.071(10) 0.077(10) 0.075(10) -0.005(8) -0.004(8) -0.001(8)
Cl1S 0.071(10) 0.069(8) 0.055(9) -0.021(7) 0.016(8) 0.006(7)
Cl2S 0.070(10) 0.070(9) 0.088(12) -0.007(9) -0.025(10) 0.003(10)
N1E 0.060(5) 0.056(6) 0.058(6) -0.003(5) -0.007(5) 0.010(5)
C1E 0.076(5) 0.076(6) 0.074(6) -0.015(4) 0.002(4) -0.003(5)
C2E 0.078(6) 0.100(9) 0.092(8) -0.029(7) -0.002(7) -0.001(7)
N1E' 0.077(10) 0.079(10) 0.080(10) -0.002(5) -0.008(5) 0.001(5)
C1E' 0.075(9) 0.074(9) 0.075(9) -0.004(3) -0.005(3) 0.001(3)
C2E' 0.070(10) 0.070(10) 0.067(10) -0.011(5) -0.003(5) 0.001(5)

loop_
_atom_type_symbol
_atom_type_description
_atom_type_scat_dispersion_real
_atom_type_scat_dispersion_imag
_atom_type_scat_source
C C 0.0033 0.0016 'International Tables Vol C Tables 4.2.6.8 and 6.1.1.4'
H H 0.0000 0.0000 'International Tables Vol C Tables 4.2.6.8 and 6.1.1.4'
N N 0.0061 0.0033 'International Tables Vol C Tables 4.2.6.8 and 6.1.1.4'
O O 0.0106 0.0060 'International Tables Vol C Tables 4.2.6.8 and 6.1.1.4'
Cl Cl 0.1484 0.1585 'International Tables Vol C Tables 4.2.6.8 and 6.1.1.4'

loop_
_geom_angle_atom_site_label_1
_geom_angle_atom_site_label_2
_geom_angle_atom_site_label_3
_geom_angle
C17 O1 C20 114.5(6)
C43 O2 C46 120.1(8)
C69 O3 C72 118.8(7)
C95 O4 C98 118.9(7)
C27 N2 C30 114.1(6)
C53 N3 C56 110.0(7)
C79 N4 C82 113.3(6)
C24 N5 C25 115.6(7)
C50 N6 C51 115.0(8)
C76 N7 C77 111.5(11)
C100 N8 C103 116.3(8)
C1 N1 C4 111.9(10)
C2 C1 N1 104.3(8)
C2 C1 C83 133.2(15)
N1 C1 C83 121.2(15)
C1 C2 C3 110.2(8)
C4 C3 C2 106.1(8)
N1 C4 C3 105.7(8)
N1 C4 C5 125.8(15)
C3 C4 C5 127.5(14)
C4' N1' C1' 112.3(9)
N1' C1' C2' 104.7(8)
N1' C1' C83 121.1(15)
C2' C1' C83 133.8(15)
C1' C2' C3' 110.5(8)
C4' C3' C2' 106.1(8)
N1' C4' C3' 105.8(8)
N1' C4' C5 122.0(14)
C3' C4' C5 132.0(15)
C27 C5 C4' 106.2(13)
C27 C5 C4 113.4(13)
C27 C5 C26 110.3(8)
C4' C5 C26 110.3(11)
C4 C5 C26 110.5(10)
C27 C5 C6 110.1(6)
C4' C5 C6 114.7(11)
C4 C5 C6 106.9(10)
C26 C5 C6 105.2(7)
C11 C6 C7 118.9(8)
C11 C6 C5 120.8(8)
C7 C6 C5 120.2(7)
C8 C7 C6 119.9(8)
C9 C8 C7 121.7(8)
C8 C9 C10 118.8(8)
C8 C9 C12 125.3(8)
C10 C9 C12 115.9(7)
C9 C10 C11 117.7(7)
C6 C11 C10 122.8(8)
C13 C12 C9 173.0(8)
C12 C13 C14 177.9(8)
C15 C14 C13 125.2(7)
C15 C14 C19 116.3(7)
C13 C14 C19 118.5(7)
C16 C15 C14 121.3(8)
C15 C16 C17 121.2(8)
C18 C17 O1 129.0(7)
C18 C17 C16 117.3(8)
O1 C17 C16 113.7(7)
C17 C18 C19 122.5(8)
C18 C19 C14 121.4(8)
O1 C20 C21 109.0(6)
C22 C21 C25 118.4(8)
C22 C21 C20 124.7(7)
C25 C21 C20 116.9(7)
C23 C22 C21 119.0(8)
C24 C23 C22 119.4(9)
N5 C24 C23 126.1(9)
N5 C25 C21 121.5(8)
N2 C27 C28 104.0(8)
N2 C27 C5 124.8(7)
C28 C27 C5 131.2(8)
C27 C28 C29 108.4(8)
C30 C29 C28 107.4(8)
C29 C30 N2 106.1(8)
C29 C30 C31 131.7(8)
N2 C30 C31 121.9(7)
C53 C31 C30 111.2(7)
C53 C31 C32 113.9(7)
C30 C31 C32 109.1(7)
C53 C31 C52 109.3(7)
C30 C31 C52 106.2(7)
C32 C31 C52 106.7(7)
C37 C32 C33 118.6(8)
C37 C32 C31 121.2(8)
C33 C32 C31 120.1(8)
C34 C33 C32 119.9(8)
C33 C34 C35 121.8(8)
C34 C35 C36 118.1(8)
C34 C35 C38 119.9(8)
C36 C35 C38 121.8(8)
C37 C36 C35 120.0(9)
C32 C37 C36 121.2(9)
C39 C38 C35 175.0(10)
C38 C39 C40 178.0(11)
C45 C40 C39 121.6(9)
C45 C40 C41 118.9(9)
C39 C40 C41 119.5(9)
C42 C41 C40 116.8(9)
C43 C42 C41 124.4(10)
C42 C43 O2 116.3(9)
C42 C43 C44 118.8(9)
O2 C43 C44 124.9(9)
C43 C44 C45 121.3(9)
C44 C45 C40 119.7(9)
O2 C46 C47 107.7(8)
C48 C47 C51 118.0(9)
C48 C47 C46 120.8(8)
C51 C47 C46 121.2(9)
C47 C48 C49 119.2(9)
C48 C49 C50 117.7(10)
N6 C50 C49 125.4(10)
N6 C51 C47 124.6(9)
C54 C53 N3 104.9(8)
C54 C53 C31 133.8(8)
N3 C53 C31 121.1(8)
C53 C54 C55 111.0(8)
C56 C55 C54 107.1(8)
C55 C56 N3 106.9(7)
C55 C56 C57 131.0(8)
N3 C56 C57 121.8(7)
C56 C57 C79 111.0(7)
C56 C57 C78 109.2(7)
C79 C57 C78 109.0(6)
C56 C57 C58 110.1(6)
C79 C57 C58 108.6(6)
C78 C57 C58 108.9(7)
C59 C58 C63 117.8(8)
C59 C58 C57 121.5(8)
C63 C58 C57 120.6(7)
C58 C59 C60 122.6(8)
C59 C60 C61 118.7(8)
C62 C61 C64 123.2(8)
C62 C61 C60 118.3(8)
C64 C61 C60 118.3(8)
C63 C62 C61 121.1(8)
C62 C63 C58 120.6(8)
C65 C64 C61 176.7(9)
C64 C65 C66 176.9(10)
C67 C66 C71 118.1(9)
C67 C66 C65 121.4(9)
C71 C66 C65 120.5(9)
C66 C67 C68 122.2(8)
C67 C68 C69 117.7(8)
O3 C69 C70 124.1(8)
O3 C69 C68 114.8(8)
C70 C69 C68 121.1(8)
C71 C70 C69 119.1(9)
C70 C71 C66 121.8(9)
O3 C72 C73 108.7(8)
C77 C73 C74 115.6(10)
C77 C73 C72 119.0(9)
C74 C73 C72 125.5(10)
C73 C74 C75 124.5(12)
C76 C75 C74 111.5(12)
N7 C76 C75 128.7(12)
C73 C77 N7 128.0(12)
N4 C79 C80 104.7(7)
N4 C79 C57 122.6(6)
C80 C79 C57 132.6(7)
C79 C80 C81 108.7(7)
C82 C81 C80 110.5(8)
C81 C82 N4 102.8(7)
C81 C82 C83 134.8(7)
N4 C82 C83 122.4(6)
C1' C83 C82 103.1(11)
C82 C83 C1 111.5(12)
C1' C83 C84 114.9(10)
C82 C83 C84 114.8(6)
C1 C83 C84 108.9(11)
C1' C83 C104 108.8(10)
C82 C83 C104 106.0(7)
C1 C83 C104 106.4(10)
C84 C83 C104 108.8(7)
C85 C84 C89 115.9(8)
C85 C84 C83 122.6(7)
C89 C84 C83 121.3(7)
C86 C85 C84 123.0(8)
C85 C86 C87 121.6(8)
C90 C87 C88 120.6(7)
C90 C87 C86 123.8(8)
C88 C87 C86 115.5(8)
C89 C88 C87 121.5(7)
C88 C89 C84 122.4(8)
C91 C90 C87 175.3(8)
C90 C91 C92 175.7(8)
C97 C92 C91 118.8(7)
C97 C92 C93 117.6(7)
C91 C92 C93 123.6(7)
C94 C93 C92 120.8(7)
C95 C94 C93 120.1(7)
O4 C95 C94 125.0(7)
O4 C95 C96 115.8(7)
C94 C95 C96 119.1(7)
C97 C96 C95 121.3(7)
C96 C97 C92 121.0(7)
O4 C98 C99 110.6(7)
C101 C99 C103 119.0(9)
C101 C99 C98 121.1(8)
C103 C99 C98 119.9(9)
N8 C100 C102 124.9(9)
C99 C101 C102 121.1(9)
C101 C102 C100 116.2(10)
N8 C103 C99 122.2(9)
N1B C1B C2B 177.3(8)
N1A C1A C2A 175.3(14)
N1C C1C C2C 168(4)
N1D C1D C2D 165(2)
Cl2S C1S Cl1S 108.7(8)
N1E C1E C2E 164.7(15)
N1E' C1E' C2E' 171(3)

loop_
_geom_bond_atom_site_label_1
_geom_bond_atom_site_label_2
_geom_bond_distance
O1 C17 1.372(9)
O1 C20 1.447(9)
O2 C43 1.368(12)
O2 C46 1.369(11)
O3 C69 1.364(10)
O3 C72 1.435(11)
O4 C95 1.342(10)
O4 C98 1.431(10)
N2 C27 1.362(11)
N2 C30 1.379(11)
N3 C53 1.400(11)
N3 C56 1.404(11)
N4 C79 1.368(10)
N4 C82 1.410(10)
N5 C24 1.328(13)
N5 C25 1.366(11)
N6 C50 1.290(14)
N6 C51 1.380(12)
N7 C76 1.346(19)
N7 C77 1.362(14)
N8 C100 1.337(13)
N8 C103 1.376(12)
N1 C1 1.386(12)
N1 C4 1.385(12)
C1 C2 1.383(13)
C1 C83 1.458(18)
C2 C3 1.423(13)
C3 C4 1.415(12)
C4 C5 1.497(18)
N1' C4' 1.384(12)
N1' C1' 1.385(12)
C1' C2' 1.382(13)
C1' C83 1.530(17)
C2' C3' 1.422(13)
C3' C4' 1.415(12)
C4' C5 1.469(17)
C5 C27 1.475(13)
C5 C26 1.525(12)
C5 C6 1.584(12)
C6 C11 1.336(12)
C6 C7 1.395(13)
C7 C8 1.391(12)
C8 C9 1.368(12)
C9 C10 1.416(12)
C9 C12 1.422(12)
C10 C11 1.422(11)
C12 C13 1.237(11)
C13 C14 1.410(11)
C14 C15 1.388(12)
C14 C19 1.433(11)
C15 C16 1.344(12)
C16 C17 1.438(11)
C17 C18 1.340(12)
C18 C19 1.342(11)
C20 C21 1.495(11)
C21 C22 1.381(13)
C21 C25 1.406(11)
C22 C23 1.354(12)
C23 C24 1.330(13)
C27 C28 1.406(13)
C28 C29 1.448(14)
C29 C30 1.365(12)
C30 C31 1.543(13)
C31 C53 1.448(13)
C31 C32 1.543(12)
C31 C52 1.592(12)
C32 C37 1.348(13)
C32 C33 1.423(13)
C33 C34 1.362(12)
C34 C35 1.369(13)
C35 C36 1.412(13)
C35 C38 1.449(13)
C36 C37 1.389(13)
C38 C39 1.204(12)
C39 C40 1.431(14)
C40 C45 1.397(14)
C40 C41 1.457(15)
C41 C42 1.371(15)
C42 C43 1.351(15)
C43 C44 1.377(13)
C44 C45 1.391(13)
C46 C47 1.503(13)
C47 C48 1.377(14)
C47 C51 1.395(13)
C48 C49 1.378(14)
C49 C50 1.436(14)
C53 C54 1.368(13)
C54 C55 1.402(13)
C55 C56 1.372(12)
C56 C57 1.497(12)
C57 C79 1.501(11)
C57 C78 1.533(11)
C57 C58 1.569(11)
C58 C59 1.377(12)
C58 C63 1.405(13)
C59 C60 1.395(12)
C60 C61 1.414(13)
C61 C62 1.408(13)
C61 C64 1.413(13)
C62 C63 1.379(12)
C64 C65 1.223(12)
C65 C66 1.426(13)
C66 C67 1.375(14)
C66 C71 1.421(14)
C67 C68 1.404(13)
C68 C69 1.425(12)
C69 C70 1.390(12)
C70 C71 1.375(13)
C72 C73 1.506(13)
C73 C77 1.339(15)
C73 C74 1.349(14)
C74 C75 1.407(15)
C75 C76 1.39(2)
C79 C80 1.374(11)
C80 C81 1.402(12)
C81 C82 1.368(12)
C82 C83 1.485(12)
C83 C84 1.528(12)
C83 C104 1.554(11)
C84 C85 1.399(12)
C84 C89 1.405(11)
C85 C86 1.349(12)
C86 C87 1.424(12)
C87 C90 1.395(12)
C87 C88 1.421(12)
C88 C89 1.361(11)
C90 C91 1.231(12)
C91 C92 1.423(12)
C92 C97 1.421(12)
C92 C93 1.426(11)
C93 C94 1.413(12)
C94 C95 1.386(12)
C95 C96 1.423(11)
C96 C97 1.369(11)
C98 C99 1.492(13)
C99 C101 1.361(14)
C99 C103 1.379(13)
C100 C102 1.389(14)
C101 C102 1.385(14)
N1B C1B 1.152(4)
C1B C2B 1.491(5)
N1A C1A 1.171(14)
C1A C2A 1.417(17)
N1C C1C 1.157(5)
C1C C2C 1.497(5)
N1D C1D 1.158(5)
C1D C2D 1.498(5)
C1S Cl2S 1.787(10)
C1S Cl1S 1.787(10)
N1E C1E 1.162(4)
C1E C2E 1.500(4)
N1E' C1E' 1.155(4)
C1E' C2E' 1.499(4)

loop_
_geom_torsion_atom_site_label_1
_geom_torsion_atom_site_label_2
_geom_torsion_atom_site_label_3
_geom_torsion_atom_site_label_4
_geom_torsion
C4 N1 C1 C2 14(3)
C4 N1 C1 C83 -177(2)
N1 C1 C2 C3 -10(3)
C83 C1 C2 C3 -178(2)
C1 C2 C3 C4 4(2)
C1 N1 C4 C3 -12(3)
C1 N1 C4 C5 179(2)
C2 C3 C4 N1 5(3)
C2 C3 C4 C5 174(2)
C4' N1' C1' C2' -7(3)
C4' N1' C1' C83 179(2)
N1' C1' C2' C3' 2(3)
C83 C1' C2' C3' 175(2)
C1' C2' C3' C4' 3(2)
C1' N1' C4' C3' 8(3)
C1' N1' C4' C5 -177(2)
C2' C3' C4' N1' -7(3)
C2' C3' C4' C5 179(2)
N1' C4' C5 C27 93(3)
C3' C4' C5 C27 -93(3)
N1' C4' C5 C26 -147(2)
C3' C4' C5 C26 26(3)
N1' C4' C5 C6 -28(3)
C3' C4' C5 C6 145(2)
N1 C4 C5 C27 68(3)
C3 C4 C5 C27 -99(2)
N1 C4 C5 C26 -168(2)
C3 C4 C5 C26 25(3)
N1 C4 C5 C6 -54(3)
C3 C4 C5 C6 139(2)
C27 C5 C6 C11 26.5(11)
C4' C5 C6 C11 146.2(14)
C4 C5 C6 C11 150.1(13)
C26 C5 C6 C11 -92.4(10)
C27 C5 C6 C7 -155.9(8)
C4' C5 C6 C7 -36.2(16)
C4 C5 C6 C7 -32.3(14)
C26 C5 C6 C7 85.2(9)
C11 C6 C7 C8 -3.8(13)
C5 C6 C7 C8 178.6(7)
C6 C7 C8 C9 2.5(13)
C7 C8 C9 C10 0.1(13)
C7 C8 C9 C12 -179.6(8)
C8 C9 C10 C11 -1.4(12)
C12 C9 C10 C11 178.4(7)
C7 C6 C11 C10 2.6(13)
C5 C6 C11 C10 -179.8(8)
C9 C10 C11 C6 0.0(12)
C13 C14 C15 C16 -177.5(8)
C19 C14 C15 C16 0.6(12)
C14 C15 C16 C17 -1.7(13)
C20 O1 C17 C18 1.8(11)
C20 O1 C17 C16 178.1(7)
C15 C16 C17 C18 1.4(13)
C15 C16 C17 O1 -175.3(8)
O1 C17 C18 C19 176.3(7)
C16 C17 C18 C19 0.1(13)
C17 C18 C19 C14 -1.2(13)
C15 C14 C19 C18 0.9(12)
C13 C14 C19 C18 179.1(7)
C17 O1 C20 C21 179.6(6)
O1 C20 C21 C22 -46.6(11)
O1 C20 C21 C25 136.0(8)
C25 C21 C22 C23 1.4(13)
C20 C21 C22 C23 -176.0(8)
C21 C22 C23 C24 -0.4(14)
C25 N5 C24 C23 0.9(15)
C22 C23 C24 N5 -0.8(16)
C24 N5 C25 C21 0.2(13)
C22 C21 C25 N5 -1.3(13)
C20 C21 C25 N5 176.3(8)
C30 N2 C27 C28 -0.6(9)
C30 N2 C27 C5 -177.3(8)
C4' C5 C27 N2 -70.2(12)
C4 C5 C27 N2 -65.1(12)
C26 C5 C27 N2 170.3(7)
C6 C5 C27 N2 54.6(10)
C4' C5 C27 C28 114.1(12)
C4 C5 C27 C28 119.1(13)
C26 C5 C27 C28 -5.5(13)
C6 C5 C27 C28 -121.2(10)
N2 C27 C28 C29 1.1(10)
C5 C27 C28 C29 177.5(8)
C27 C28 C29 C30 -1.3(11)
C28 C29 C30 N2 0.9(10)
C28 C29 C30 C31 -173.8(9)
C27 N2 C30 C29 -0.2(9)
C27 N2 C30 C31 175.2(7)
C29 C30 C31 C53 -111.8(11)
N2 C30 C31 C53 74.1(10)
C29 C30 C31 C32 121.7(10)
N2 C30 C31 C32 -52.4(10)
C29 C30 C31 C52 7.0(13)
N2 C30 C31 C52 -167.1(8)
C53 C31 C32 C37 29.9(11)
C30 C31 C32 C37 154.8(8)
C52 C31 C32 C37 -90.8(9)
C53 C31 C32 C33 -153.9(8)
C30 C31 C32 C33 -29.0(10)
C52 C31 C32 C33 85.4(9)
C37 C32 C33 C34 -6.6(12)
C31 C32 C33 C34 177.1(7)
C32 C33 C34 C35 5.5(12)
C33 C34 C35 C36 -4.2(12)
C33 C34 C35 C38 -179.5(8)
C34 C35 C36 C37 3.9(13)
C38 C35 C36 C37 179.2(8)
C33 C32 C37 C36 6.5(12)
C31 C32 C37 C36 -177.2(8)
C35 C36 C37 C32 -5.3(13)
C45 C40 C41 C42 0.1(18)
C39 C40 C41 C42 178.8(11)
C40 C41 C42 C43 1(2)
C41 C42 C43 O2 178.3(11)
C41 C42 C43 C44 -1(2)
C46 O2 C43 C42 172.5(11)
C46 O2 C43 C44 -8.3(16)
C42 C43 C44 C45 -1.0(17)
O2 C43 C44 C45 179.9(10)
C43 C44 C45 C40 2.4(15)
C39 C40 C45 C44 179.4(10)
C41 C40 C45 C44 -1.8(16)
C43 O2 C46 C47 -174.0(8)
O2 C46 C47 C48 40.9(12)
O2 C46 C47 C51 -137.2(9)
C51 C47 C48 C49 -1.3(14)
C46 C47 C48 C49 -179.4(9)
C47 C48 C49 C50 -0.2(15)
C51 N6 C50 C49 0.6(15)
C48 C49 C50 N6 0.6(16)
C50 N6 C51 C47 -2.2(14)
C48 C47 C51 N6 2.6(15)
C46 C47 C51 N6 -179.2(9)
C56 N3 C53 C54 0.9(10)
C56 N3 C53 C31 -175.2(8)
C30 C31 C53 C54 113.6(11)
C32 C31 C53 C54 -122.6(11)
C52 C31 C53 C54 -3.4(14)
C30 C31 C53 N3 -71.6(10)
C32 C31 C53 N3 52.2(11)
C52 C31 C53 N3 171.5(8)
N3 C53 C54 C55 -0.1(10)
C31 C53 C54 C55 175.3(10)
C53 C54 C55 C56 -0.8(11)
C54 C55 C56 N3 1.3(10)
C54 C55 C56 C57 -173.0(8)
C53 N3 C56 C55 -1.4(10)
C53 N3 C56 C57 173.5(7)
C55 C56 C57 C79 -117.1(9)
N3 C56 C57 C79 69.4(9)
C55 C56 C57 C78 3.1(12)
N3 C56 C57 C78 -170.5(7)
C55 C56 C57 C58 122.7(9)
N3 C56 C57 C58 -50.9(10)
C56 C57 C58 C59 -25.6(10)
C79 C57 C58 C59 -147.3(8)
C78 C57 C58 C59 94.2(9)
C56 C57 C58 C63 157.4(8)
C79 C57 C58 C63 35.7(10)
C78 C57 C58 C63 -82.8(9)
C63 C58 C59 C60 -11.2(12)
C57 C58 C59 C60 171.7(7)
C58 C59 C60 C61 7.4(13)
C59 C60 C61 C62 1.5(13)
C59 C60 C61 C64 -173.9(8)
C64 C61 C62 C63 168.9(9)
C60 C61 C62 C63 -6.3(13)
C61 C62 C63 C58 2.5(13)
C59 C58 C63 C62 6.1(12)
C57 C58 C63 C62 -176.7(7)
C71 C66 C67 C68 -2.0(14)
C65 C66 C67 C68 178.9(9)
C66 C67 C68 C69 2.7(13)
C72 O3 C69 C70 0.5(12)
C72 O3 C69 C68 -177.5(8)
C67 C68 C69 O3 177.4(7)
C67 C68 C69 C70 -0.7(13)
O3 C69 C70 C71 -179.9(8)
C68 C69 C70 C71 -2.0(12)
C69 C70 C71 C66 2.8(13)
C67 C66 C71 C70 -0.9(14)
C65 C66 C71 C70 178.3(8)
C69 O3 C72 C73 -175.8(7)
O3 C72 C73 C77 -173.4(9)
O3 C72 C73 C74 5.1(14)
C77 C73 C74 C75 -1.0(16)
C72 C73 C74 C75 -179.6(10)
C73 C74 C75 C76 -0.9(16)
C77 N7 C76 C75 -7.0(18)
C74 C75 C76 N7 5.5(19)
C74 C73 C77 N7 -0.9(17)
C72 C73 C77 N7 177.8(10)
C76 N7 C77 C73 4.4(16)
C82 N4 C79 C80 0.7(9)
C82 N4 C79 C57 -175.9(7)
C56 C57 C79 N4 -74.4(9)
C78 C57 C79 N4 165.3(7)
C58 C57 C79 N4 46.8(10)
C56 C57 C79 C80 110.2(10)
C78 C57 C79 C80 -10.1(13)
C58 C57 C79 C80 -128.6(9)
N4 C79 C80 C81 -1.5(9)
C57 C79 C80 C81 174.6(8)
C79 C80 C81 C82 1.8(10)
C80 C81 C82 N4 -1.3(9)
C80 C81 C82 C83 -179.1(9)
C79 N4 C82 C81 0.4(8)
C79 N4 C82 C83 178.6(7)
N1' C1' C83 C82 -100(2)
C2' C1' C83 C82 88(3)
N1' C1' C83 C84 26(3)
C2' C1' C83 C84 -146(2)
N1' C1' C83 C104 148(2)
C2' C1' C83 C104 -24(3)
C81 C82 C83 C1' -105.8(13)
N4 C82 C83 C1' 76.7(11)
C81 C82 C83 C1 -107.0(13)
N4 C82 C83 C1 75.5(12)
C81 C82 C83 C84 128.6(9)
N4 C82 C83 C84 -48.9(10)
C81 C82 C83 C104 8.4(12)
N4 C82 C83 C104 -169.0(7)
C2 C1 C83 C82 90(3)
N1 C1 C83 C82 -75(3)
C2 C1 C83 C84 -142(2)
N1 C1 C83 C84 53(3)
C2 C1 C83 C104 -25(3)
N1 C1 C83 C104 170(2)
C1' C83 C84 C85 -133.5(12)
C82 C83 C84 C85 -14.3(10)
C1 C83 C84 C85 -140.1(12)
C104 C83 C84 C85 104.3(9)
C1' C83 C84 C89 40.1(14)
C82 C83 C84 C89 159.3(7)
C1 C83 C84 C89 33.5(13)
C104 C83 C84 C89 -82.1(9)
C89 C84 C85 C86 -1.6(11)
C83 C84 C85 C86 172.4(7)
C84 C85 C86 C87 -0.2(12)
C85 C86 C87 C90 -172.5(8)
C85 C86 C87 C88 3.8(11)
C90 C87 C88 C89 170.5(8)
C86 C87 C88 C89 -5.9(11)
C87 C88 C89 C84 4.5(12)
C85 C84 C89 C88 -0.6(11)
C83 C84 C89 C88 -174.6(7)
C97 C92 C93 C94 -0.4(12)
C91 C92 C93 C94 178.4(8)
C92 C93 C94 C95 0.5(12)
C98 O4 C95 C94 -7.0(12)
C98 O4 C95 C96 175.7(7)
C93 C94 C95 O4 -178.3(8)
C93 C94 C95 C96 -1.1(12)
O4 C95 C96 C97 179.1(7)
C94 C95 C96 C97 1.6(12)
C95 C96 C97 C92 -1.5(12)
C91 C92 C97 C96 -177.9(8)
C93 C92 C97 C96 0.9(12)
C95 O4 C98 C99 -170.5(7)
O4 C98 C99 C101 82.0(11)
O4 C98 C99 C103 -99.9(10)
C103 N8 C100 C102 -4.9(14)
C103 C99 C101 C102 3.7(14)
C98 C99 C101 C102 -178.1(9)
C99 C101 C102 C100 -4.8(14)
N8 C100 C102 C101 5.6(15)
C100 N8 C103 C99 3.5(13)
C101 C99 C103 N8 -3.0(14)
C98 C99 C103 N8 178.8(8)
